data_4504548
loop_
_publ_author_name
'Li, Fang-Fang'
'Ma, Jian-Fang'
'Song, Shu-Yan'
'Yang, Jin'
'Jia, Heng-Qing'
'Hu, Ning-Hai'

_publ_section_title
;
 Syntheses, Structures, and Characterizations of Four New Silver(I)
 Sulfonate Coordination Polymers with Neutral Ligands
;
_journal_issue 1
_journal_name_full 'Crystal Growth &amp; Design'
_journal_page_first 209
_journal_paper_doi 10.1021/cg050293d
_journal_volume 6
_journal_year 2006
_chemical_formula_moiety 'C18 H21 Ag N2 O5 S'
_chemical_formula_sum 'C18 H21 Ag N2 O5 S'
_chemical_formula_weight 485.30
_chemical_melting_point ?
_chemical_name_systematic
;
 ?
;
_space_group_IT_number 2
_symmetry_cell_setting triclinic
_symmetry_space_group_name_Hall '-P 1'
_symmetry_space_group_name_H-M 'P -1'
_atom_sites_solution_hydrogens geom
_atom_sites_solution_primary direct
_atom_sites_solution_secondary difmap
_audit_creation_method SHELXL-97
_cell_angle_alpha 98.447(4)
_cell_angle_beta 94.940(5)
_cell_angle_gamma 92.882(4)
_cell_formula_units_Z 2
_cell_length_a 9.725(3)
_cell_length_b 10.165(3)
_cell_length_c 10.444(3)
_cell_measurement_temperature 293(2)
_cell_volume 1015.4(5)
_computing_cell_refinement 'Bruker SMART'
_computing_data_collection 'Bruker SMART'
_computing_data_reduction 'Bruker SAINT software (Bruker, 1999)'
_computing_molecular_graphics 'SHELXTL-PLUS (Sheldrick, 1990)'
_computing_publication_material SHELXL-97
_computing_structure_refinement 'SHELXL-97 (Sheldrick, 1997)'
_computing_structure_solution 'SHELXS-97(Sheldrick, 1997)'
_diffrn_ambient_temperature 293(2)
_diffrn_measured_fraction_theta_full 0.987
_diffrn_measured_fraction_theta_max 0.903
_diffrn_measurement_device_type 'Bruker SMART APEX CCD'
_diffrn_measurement_method 'phi and omega scans'
_diffrn_radiation_monochromator graphite
_diffrn_radiation_source 'fine-focus sealed tube'
_diffrn_radiation_type MoK\a
_diffrn_radiation_wavelength 0.71073
_diffrn_reflns_av_R_equivalents 0.0301
_diffrn_reflns_av_sigmaI/netI 0.0480
_diffrn_reflns_limit_h_max 12
_diffrn_reflns_limit_h_min -12
_diffrn_reflns_limit_k_max 13
_diffrn_reflns_limit_k_min -11
_diffrn_reflns_limit_l_max 13
_diffrn_reflns_limit_l_min -9
_diffrn_reflns_number 6434
_diffrn_reflns_theta_full 25.00
_diffrn_reflns_theta_max 28.26
_diffrn_reflns_theta_min 1.98
_diffrn_standards_decay_% none
_diffrn_standards_interval_count none
_diffrn_standards_interval_time none
_diffrn_standards_number none
_exptl_absorpt_coefficient_mu 1.125
_exptl_absorpt_correction_T_max 0.292
_exptl_absorpt_correction_T_min 0.250
_exptl_absorpt_correction_type empirical
_exptl_absorpt_process_details SADABS
_exptl_crystal_colour colorless
_exptl_crystal_density_diffrn 1.587
_exptl_crystal_density_meas ?
_exptl_crystal_density_method 'not measured'
_exptl_crystal_description platelet
_exptl_crystal_F_000 492
_exptl_crystal_size_max 0.230
_exptl_crystal_size_mid 0.116
_exptl_crystal_size_min 0.065
_refine_diff_density_max 0.482
_refine_diff_density_min -0.289
_refine_diff_density_rms 0.057
_refine_ls_extinction_method none
_refine_ls_goodness_of_fit_ref 0.893
_refine_ls_hydrogen_treatment mixed
_refine_ls_matrix_type full
_refine_ls_number_parameters 250
_refine_ls_number_reflns 4534
_refine_ls_number_restraints 2
_refine_ls_restrained_S_all 0.893
_refine_ls_R_factor_all 0.0610
_refine_ls_R_factor_gt 0.0374
_refine_ls_shift/su_max 0.001
_refine_ls_shift/su_mean 0.000
_refine_ls_structure_factor_coef Fsqd
_refine_ls_weighting_details 'calc w=1/[\s^2^(Fo^2^)+(0.0408P)^2^+0.0000P] where P=(Fo^2^+2Fc^2^)/3'
_refine_ls_weighting_scheme calc
_refine_ls_wR_factor_gt 0.0795
_refine_ls_wR_factor_ref 0.0874
_reflns_number_gt 2954
_reflns_number_total 4534
_reflns_threshold_expression >2sigma(I)
_cod_data_source_file cg050293dsi20050627_103555.cif
_cod_data_source_block compound-3
_cod_depositor_comments
;
The following automatic conversions were performed:

'_chemical_melting_point' value 'not measured' was changed to '?' -
the value is undefined or not given.

Automatic conversion script
Id: cif_fix_values 1715 2011-07-08 13:25:40Z adriana 

The following automatic conversions were performed:

'_exptl_crystal_density_meas' value 'none' was changed to '?' - the
value is perceived as not measured.

Automatic conversion script
Id: cif_fix_values 3008 2015-01-20 13:52:24Z robertas 
;
_cod_original_sg_symbol_H-M P-1
_cod_database_code 4504548

loop_
_symmetry_equiv_pos_as_xyz
'x, y, z'
'-x, -y, -z'

loop_
_atom_site_label
_atom_site_type_symbol
_atom_site_fract_x
_atom_site_fract_y
_atom_site_fract_z
_atom_site_U_iso_or_equiv
_atom_site_adp_type
_atom_site_occupancy
_atom_site_symmetry_multiplicity
_atom_site_calc_flag
_atom_site_refinement_flags
C1 C -0.3102(3) 0.6759(3) -0.3085(3) 0.0551(7) Uani 1 1 d .
C2 C -0.3000(4) 0.8087(3) -0.3135(3) 0.0740(9) Uani 1 1 d .
H2 H -0.2141 0.8553 -0.2948 0.089 Uiso 1 1 calc R
C3 C -0.4151(4) 0.8757(3) -0.3459(4) 0.0808(10) Uani 1 1 d .
H3 H -0.4062 0.9668 -0.3486 0.097 Uiso 1 1 calc R
C4 C -0.5415(3) 0.8088(3) -0.3738(3) 0.0669(8) Uani 1 1 d .
C5 C -0.5535(4) 0.6759(4) -0.3675(4) 0.0803(10) Uani 1 1 d .
H5 H -0.6399 0.6301 -0.3844 0.096 Uiso 1 1 calc R
C6 C -0.4383(4) 0.6084(3) -0.3361(4) 0.0773(10) Uani 1 1 d .
H6 H -0.4473 0.5173 -0.3337 0.093 Uiso 1 1 calc R
C7 C -0.0928(4) 0.2074(3) -0.2185(4) 0.0754(9) Uani 1 1 d .
H7 H -0.1626 0.2581 -0.2477 0.090 Uiso 1 1 calc R
C8 C -0.0500(5) 0.1051(4) -0.3024(4) 0.0934(12) Uani 1 1 d .
H8 H -0.0906 0.0864 -0.3876 0.112 Uiso 1 1 calc R
C9 C 0.0518(5) 0.0312(4) -0.2611(4) 0.0897(12) Uani 1 1 d .
H9 H 0.0808 -0.0386 -0.3183 0.108 Uiso 1 1 calc R
C10 C 0.1131(3) 0.0578(3) -0.1353(4) 0.0685(9) Uani 1 1 d .
C11 C 0.0629(3) 0.1616(3) -0.0577(3) 0.0655(8) Uani 1 1 d .
H11 H 0.1015 0.1813 0.0280 0.079 Uiso 1 1 calc R
C12 C 0.2280(4) -0.0192(4) -0.0847(4) 0.0985(13) Uani 1 1 d .
H12A H 0.2498 -0.0872 -0.1526 0.148 Uiso 1 1 calc R
H12B H 0.1996 -0.0597 -0.0130 0.148 Uiso 1 1 calc R
H12C H 0.3083 0.0401 -0.0561 0.148 Uiso 1 1 calc R
C13 C -0.1999(4) 0.5825(4) 0.2700(4) 0.0754(10) Uani 1 1 d .
H13 H -0.1287 0.5443 0.3139 0.091 Uiso 1 1 calc R
C14 C -0.2710(5) 0.6783(4) 0.3383(4) 0.0936(12) Uani 1 1 d .
H14 H -0.2464 0.7059 0.4266 0.112 Uiso 1 1 calc R
C15 C -0.3775(4) 0.7325(4) 0.2761(4) 0.0890(11) Uani 1 1 d .
H15 H -0.4271 0.7964 0.3221 0.107 Uiso 1 1 calc R
C16 C -0.4119(3) 0.6932(3) 0.1457(4) 0.0696(9) Uani 1 1 d .
C17 C -0.3339(3) 0.5993(3) 0.0839(3) 0.0674(8) Uani 1 1 d .
H17 H -0.3548 0.5731 -0.0051 0.081 Uiso 1 1 calc R
C18 C -0.5286(4) 0.7501(4) 0.0699(5) 0.1115(15) Uani 1 1 d .
H18A H -0.5347 0.7097 -0.0196 0.167 Uiso 1 1 calc R
H18B H -0.5109 0.8446 0.0760 0.167 Uiso 1 1 calc R
H18C H -0.6141 0.7319 0.1054 0.167 Uiso 1 1 calc R
N1 N -0.0373(3) 0.2365(2) -0.0957(3) 0.0634(7) Uani 1 1 d .
N2 N -0.2294(2) 0.5428(3) 0.1434(3) 0.0629(7) Uani 1 1 d .
O1 O -0.1912(3) 0.5111(3) -0.1783(3) 0.1119(10) Uani 1 1 d .
O2 O -0.0469(2) 0.6826(3) -0.2413(2) 0.0924(8) Uani 1 1 d .
O3 O -0.1464(3) 0.5041(3) -0.4005(2) 0.0892(7) Uani 1 1 d .
O4 O -0.6514(2) 0.8782(2) -0.4089(3) 0.0925(8) Uani 1 1 d .
H4 H -0.7215 0.8279 -0.4232 0.139 Uiso 1 1 calc R
OW1 O -0.8897(3) 0.7303(3) -0.4457(3) 0.0870(7) Uani 1 1 d D
S1 S -0.16407(9) 0.58477(9) -0.27945(8) 0.0646(2) Uani 1 1 d .
Ag1 Ag -0.11069(3) 0.39863(3) 0.03452(3) 0.07350(13) Uani 1 1 d .
H1A H -0.887(4) 0.659(3) -0.500(3) 0.110 Uiso 1 1 d D
H1B H -0.934(4) 0.729(4) -0.379(3) 0.110 Uiso 1 1 d D

loop_
_atom_site_aniso_label
_atom_site_aniso_U_11
_atom_site_aniso_U_22
_atom_site_aniso_U_33
_atom_site_aniso_U_23
_atom_site_aniso_U_13
_atom_site_aniso_U_12
C1 0.0608(18) 0.0559(18) 0.0496(17) 0.0051(14) 0.0073(13) 0.0174(14)
C2 0.064(2) 0.057(2) 0.097(3) 0.0024(18) 0.0003(18) 0.0094(16)
C3 0.076(2) 0.0479(19) 0.118(3) 0.0095(19) 0.003(2) 0.0167(17)
C4 0.063(2) 0.059(2) 0.082(2) 0.0146(17) 0.0099(16) 0.0207(16)
C5 0.059(2) 0.071(2) 0.115(3) 0.028(2) 0.0025(19) 0.0101(17)
C6 0.074(2) 0.054(2) 0.109(3) 0.0271(19) 0.003(2) 0.0118(17)
C7 0.085(2) 0.066(2) 0.077(3) 0.0159(19) 0.002(2) 0.0113(18)
C8 0.128(4) 0.071(3) 0.078(3) -0.001(2) 0.001(2) 0.017(2)
C9 0.127(3) 0.058(2) 0.084(3) -0.001(2) 0.027(3) 0.017(2)
C10 0.070(2) 0.0521(19) 0.089(3) 0.0149(18) 0.0241(19) 0.0116(16)
C11 0.0642(19) 0.066(2) 0.067(2) 0.0074(17) 0.0090(16) 0.0123(17)
C12 0.091(3) 0.081(3) 0.133(4) 0.024(3) 0.029(2) 0.037(2)
C13 0.075(2) 0.079(2) 0.075(3) 0.018(2) 0.0058(19) 0.0205(19)
C14 0.124(4) 0.093(3) 0.068(2) 0.011(2) 0.015(2) 0.033(3)
C15 0.096(3) 0.079(3) 0.098(3) 0.008(2) 0.035(2) 0.028(2)
C16 0.0507(18) 0.061(2) 0.099(3) 0.0115(19) 0.0123(17) 0.0109(15)
C17 0.0560(18) 0.065(2) 0.079(2) 0.0077(17) -0.0003(16) 0.0098(16)
C18 0.071(2) 0.093(3) 0.165(4) 0.003(3) -0.010(3) 0.033(2)
N1 0.0645(16) 0.0542(15) 0.0717(19) 0.0056(13) 0.0078(13) 0.0140(13)
N2 0.0520(14) 0.0635(16) 0.0740(19) 0.0102(14) 0.0057(13) 0.0142(12)
O1 0.125(2) 0.131(2) 0.105(2) 0.0652(19) 0.0375(17) 0.0719(19)
O2 0.0711(15) 0.0987(18) 0.0970(18) -0.0117(15) -0.0180(13) 0.0255(14)
O3 0.0840(16) 0.1013(18) 0.0744(16) -0.0214(14) 0.0025(12) 0.0410(14)
O4 0.0701(15) 0.0721(16) 0.139(2) 0.0265(15) 0.0022(15) 0.0283(12)
OW1 0.0835(18) 0.0749(17) 0.098(2) -0.0061(15) 0.0133(15) 0.0133(14)
S1 0.0683(5) 0.0712(5) 0.0550(5) 0.0031(4) 0.0046(4) 0.0308(4)
Ag1 0.06412(18) 0.06995(19) 0.0862(2) 0.00305(14) 0.00953(13) 0.02377(13)

loop_
_atom_type_symbol
_atom_type_description
_atom_type_scat_dispersion_real
_atom_type_scat_dispersion_imag
_atom_type_scat_source
C C 0.0033 0.0016 'International Tables Vol C Tables 4.2.6.8 and 6.1.1.4'
H H 0.0000 0.0000 'International Tables Vol C Tables 4.2.6.8 and 6.1.1.4'
N N 0.0061 0.0033 'International Tables Vol C Tables 4.2.6.8 and 6.1.1.4'
O O 0.0106 0.0060 'International Tables Vol C Tables 4.2.6.8 and 6.1.1.4'
S S 0.1246 0.1234 'International Tables Vol C Tables 4.2.6.8 and 6.1.1.4'
Ag Ag -0.8971 1.1015 'International Tables Vol C Tables 4.2.6.8 and 6.1.1.4'

loop_
_geom_angle_atom_site_label_1
_geom_angle_atom_site_label_2
_geom_angle_atom_site_label_3
_geom_angle
_geom_angle_site_symmetry_3
C2 C1 C6 118.7(3) .
C2 C1 S1 122.3(2) .
C6 C1 S1 118.8(2) .
C1 C2 C3 121.1(3) .
C1 C2 H2 119.5 .
C3 C2 H2 119.5 .
C4 C3 C2 120.2(3) .
C4 C3 H3 119.9 .
C2 C3 H3 119.9 .
C3 C4 C5 119.3(3) .
C3 C4 O4 118.2(3) .
C5 C4 O4 122.5(3) .
C4 C5 C6 120.6(3) .
C4 C5 H5 119.7 .
C6 C5 H5 119.7 .
C1 C6 C5 120.1(3) .
C1 C6 H6 119.9 .
C5 C6 H6 119.9 .
N1 C7 C8 121.7(4) .
N1 C7 H7 119.1 .
C8 C7 H7 119.1 .
C9 C8 C7 119.6(4) .
C9 C8 H8 120.2 .
C7 C8 H8 120.2 .
C8 C9 C10 120.9(4) .
C8 C9 H9 119.5 .
C10 C9 H9 119.5 .
C11 C10 C9 115.5(3) .
C11 C10 C12 121.2(3) .
C9 C10 C12 123.3(3) .
N1 C11 C10 125.0(3) .
N1 C11 H11 117.5 .
C10 C11 H11 117.5 .
C10 C12 H12A 109.5 .
C10 C12 H12B 109.5 .
H12A C12 H12B 109.5 .
C10 C12 H12C 109.5 .
H12A C12 H12C 109.5 .
H12B C12 H12C 109.5 .
N2 C13 C14 122.1(3) .
N2 C13 H13 118.9 .
C14 C13 H13 118.9 .
C15 C14 C13 119.5(4) .
C15 C14 H14 120.2 .
C13 C14 H14 120.2 .
C14 C15 C16 120.0(3) .
C14 C15 H15 120.0 .
C16 C15 H15 120.0 .
C15 C16 C17 116.9(3) .
C15 C16 C18 122.9(3) .
C17 C16 C18 120.3(4) .
N2 C17 C16 124.3(3) .
N2 C17 H17 117.9 .
C16 C17 H17 117.9 .
C16 C18 H18A 109.5 .
C16 C18 H18B 109.5 .
H18A C18 H18B 109.5 .
C16 C18 H18C 109.5 .
H18A C18 H18C 109.5 .
H18B C18 H18C 109.5 .
C7 N1 C11 117.3(3) .
C7 N1 Ag1 120.3(2) .
C11 N1 Ag1 122.4(2) .
C13 N2 C17 117.1(3) .
C13 N2 Ag1 121.9(2) .
C17 N2 Ag1 120.9(2) .
C4 O4 H4 109.5 .
H1A OW1 H1B 120(4) .
O1 S1 O3 114.08(18) .
O1 S1 O2 111.93(19) .
O3 S1 O2 110.55(16) .
O1 S1 C1 107.11(15) .
O3 S1 C1 106.14(13) .
O2 S1 C1 106.51(15) .
N2 Ag1 N1 167.00(9) .
N2 Ag1 Ag1 96.80(7) 2_565
N1 Ag1 Ag1 92.04(7) 2_565

loop_
_geom_bond_atom_site_label_1
_geom_bond_atom_site_label_2
_geom_bond_distance
_geom_bond_site_symmetry_2
C1 C2 1.358(4) .
C1 C6 1.378(4) .
C1 S1 1.763(3) .
C2 C3 1.383(4) .
C2 H2 0.9300 .
C3 C4 1.361(4) .
C3 H3 0.9300 .
C4 C5 1.363(4) .
C4 O4 1.363(3) .
C5 C6 1.383(4) .
C5 H5 0.9300 .
C6 H6 0.9300 .
C7 N1 1.332(4) .
C7 C8 1.365(5) .
C7 H7 0.9300 .
C8 C9 1.352(5) .
C8 H8 0.9300 .
C9 C10 1.378(5) .
C9 H9 0.9300 .
C10 C11 1.370(4) .
C10 C12 1.499(5) .
C11 N1 1.336(4) .
C11 H11 0.9300 .
C12 H12A 0.9600 .
C12 H12B 0.9600 .
C12 H12C 0.9600 .
C13 N2 1.328(4) .
C13 C14 1.372(5) .
C13 H13 0.9300 .
C14 C15 1.359(5) .
C14 H14 0.9300 .
C15 C16 1.369(5) .
C15 H15 0.9300 .
C16 C17 1.370(4) .
C16 C18 1.515(5) .
C17 N2 1.344(4) .
C17 H17 0.9300 .
C18 H18A 0.9600 .
C18 H18B 0.9600 .
C18 H18C 0.9600 .
N1 Ag1 2.168(3) .
N2 Ag1 2.163(3) .
O1 S1 1.416(3) .
O2 S1 1.462(3) .
O3 S1 1.431(2) .
O4 H4 0.8200 .
OW1 H1A 0.852(19) .
OW1 H1B 0.852(18) .
Ag1 Ag1 3.1080(8) 2_565

loop_
_geom_hbond_atom_site_label_D
_geom_hbond_atom_site_label_H
_geom_hbond_atom_site_label_A
_geom_hbond_distance_DH
_geom_hbond_distance_HA
_geom_hbond_distance_DA
_geom_hbond_angle_DHA
_geom_hbond_site_symmetry_A
OW1 H1B O2 0.852(18) 1.98(2) 2.814(4) 167(4) 1_455
OW1 H1A O3 0.852(19) 1.88(2) 2.727(4) 170(4) 2_464

loop_
_geom_torsion_atom_site_label_1
_geom_torsion_atom_site_label_2
_geom_torsion_atom_site_label_3
_geom_torsion_atom_site_label_4
_geom_torsion
_geom_torsion_site_symmetry_4
C6 C1 C2 C3 -0.2(5) .
S1 C1 C2 C3 175.2(3) .
C1 C2 C3 C4 -0.2(6) .
C2 C3 C4 C5 1.0(6) .
C2 C3 C4 O4 -178.2(3) .
C3 C4 C5 C6 -1.6(6) .
O4 C4 C5 C6 177.6(3) .
C2 C1 C6 C5 -0.4(5) .
S1 C1 C6 C5 -175.9(3) .
C4 C5 C6 C1 1.2(6) .
N1 C7 C8 C9 -0.3(6) .
C7 C8 C9 C10 -0.1(6) .
C8 C9 C10 C11 0.6(5) .
C8 C9 C10 C12 -178.9(4) .
C9 C10 C11 N1 -0.7(5) .
C12 C10 C11 N1 178.7(3) .
N2 C13 C14 C15 1.7(6) .
C13 C14 C15 C16 -1.0(6) .
C14 C15 C16 C17 -0.4(5) .
C14 C15 C16 C18 -179.5(4) .
C15 C16 C17 N2 1.4(5) .
C18 C16 C17 N2 -179.4(3) .
C8 C7 N1 C11 0.2(5) .
C8 C7 N1 Ag1 -179.3(3) .
C10 C11 N1 C7 0.4(5) .
C10 C11 N1 Ag1 179.8(2) .
C14 C13 N2 C17 -0.8(5) .
C14 C13 N2 Ag1 177.0(3) .
C16 C17 N2 C13 -0.8(5) .
C16 C17 N2 Ag1 -178.6(2) .
C2 C1 S1 O1 129.8(3) .
C6 C1 S1 O1 -54.9(3) .
C2 C1 S1 O3 -108.0(3) .
C6 C1 S1 O3 67.3(3) .
C2 C1 S1 O2 9.8(3) .
C6 C1 S1 O2 -174.8(3) .
C13 N2 Ag1 N1 139.1(4) .
C17 N2 Ag1 N1 -43.2(5) .
C13 N2 Ag1 Ag1 -88.4(2) 2_565
C17 N2 Ag1 Ag1 89.3(2) 2_565
C7 N1 Ag1 N2 40.9(6) .
C11 N1 Ag1 N2 -138.5(4) .
C7 N1 Ag1 Ag1 -92.0(2) 2_565
C11 N1 Ag1 Ag1 88.6(2) 2_565
